data_2001347
loop_
_publ_author_name
'Banks, R. E.'
'Pritchard, R. G.'
'Sharif, I.'

_publ_section_title
;
 <i>N</i>-Fluoroquinuclidinium trifluoromethanesulfonate (triflate): a
 novel electrophilic fluorinating agent
;
_journal_issue 10
_journal_name_full 'Acta Crystallographica Section C'
_journal_page_first 1806
_journal_page_last 1807
_journal_paper_doi 10.1107/S0108270193003646
_journal_volume 49
_journal_year 1993
_chemical_formula_moiety '(C7 H13 N1 F1) (C1 F3 S1 O3)'
_chemical_formula_sum 'C8 H13 F4 N O3 S'
_chemical_formula_weight 279.25
_chemical_name_common
;
N-Fluoroquinuclidinium Triflate
;
_chemical_name_systematic
;
N-Fluoroquinuclidinium Trifluoromethanesulfonate
;
_space_group_IT_number 62
_symmetry_cell_setting orthorhombic
_symmetry_space_group_name_Hall '-P 2ac 2n'
_symmetry_space_group_name_H-M 'P n m a'
_cell_angle_alpha 90
_cell_angle_beta 90
_cell_angle_gamma 90
_cell_formula_units_Z 4
_cell_length_a 13.407(9)
_cell_length_b 8.483(8)
_cell_length_c 9.940(8)
_cell_measurement_reflns_used 22
_cell_measurement_temperature 296
_cell_measurement_theta_max 39.14
_cell_measurement_theta_min 26.81
_cell_volume 1130.5(16)
_computing_cell_refinement 'MSC/AFC Diffractometer Control'
_computing_data_collection
;MSC/AFC Diffractometer Control Software (Molecular Structure Corporation,
 1988)
;
_computing_data_reduction 'TEXSAN: PROCESS (Molecular Structure Corporation, 1985)'
_computing_molecular_graphics 'TEXSAN: ORTEPII (Johnson, 1976)'
_computing_publication_material 'TEXSAN: FINISH'
_computing_structure_refinement 'TEXSAN: LS'
_computing_structure_solution 'TEXSAN: Mithril (Gilmore, 1984)'
_diffrn_ambient_temperature 296
_diffrn_measurement_device AFC6S
_diffrn_measurement_method \w/2\q
_diffrn_radiation_monochromator graphite
_diffrn_radiation_source 'X-ray tube'
_diffrn_radiation_type MoK\a
_diffrn_radiation_wavelength 0.71069
_diffrn_reflns_av_R_equivalents 0.00
_diffrn_reflns_limit_h_max 15
_diffrn_reflns_limit_h_min 0
_diffrn_reflns_limit_k_max 10
_diffrn_reflns_limit_k_min 0
_diffrn_reflns_limit_l_max 11
_diffrn_reflns_limit_l_min 0
_diffrn_reflns_number 1187
_diffrn_reflns_theta_max 25.0089
_diffrn_reflns_theta_min 1.0
_diffrn_standards_decay_% -11.00
_diffrn_standards_interval_count 150
_diffrn_standards_number 3
_exptl_absorpt_coefficient_mu 0.3239
_exptl_absorpt_correction_T_max 1.0
_exptl_absorpt_correction_T_min 0.7
_exptl_absorpt_correction_type empirical
_exptl_crystal_colour colourless
_exptl_crystal_density_diffrn 1.640
_exptl_crystal_description 'triangular prism'
_exptl_crystal_F_000 576.0
_exptl_crystal_size_max 0.40
_exptl_crystal_size_mid 0.20
_exptl_crystal_size_min 0.20
_refine_diff_density_max -0.42011
_refine_diff_density_min 0.45290
_refine_ls_extinction_coef 8.94448
_refine_ls_extinction_method 'Zachariasen type 2 Gaussian isotropic'
_refine_ls_goodness_of_fit_obs 2.692
_refine_ls_hydrogen_treatment noref
_refine_ls_matrix_type full
_refine_ls_number_parameters 92
_refine_ls_number_reflns 729
_refine_ls_number_restraints 0
_refine_ls_R_factor_obs 0.0557
_refine_ls_shift/esd_max 0.0006
_refine_ls_structure_factor_coef F
_refine_ls_weighting_scheme sigma
_refine_ls_wR_factor_obs 0.0718
_reflns_number_observed 729
_reflns_number_total 1187
_reflns_observed_criterion I>3\s(I)
_cod_data_source_file al1049.cif
_cod_data_source_block U35B
_cod_original_cell_volume 1130(3)
_cod_original_sg_symbol_H-M 'P n m a                '
_cod_original_formula_sum 'C8 H13 F4 O3 S1 N1'
_cod_database_code 2001347

loop_
_symmetry_equiv_pos_as_xyz
x,y,z
1/2-x,1/2+y,1/2+z
-x,1/2+y,-z
1/2+x,y,1/2-z
-x,-y,-z
1/2+x,1/2-y,1/2-z
x,1/2-y,z
1/2-x,-y,1/2+z

loop_
_atom_site_aniso_label
_atom_site_aniso_U_11
_atom_site_aniso_U_22
_atom_site_aniso_U_33
_atom_site_aniso_U_12
_atom_site_aniso_U_13
_atom_site_aniso_U_23
N1 0.037(3) 0.044(3) 0.034(3) 0.0000 0.002(2) 0.0000
C3 0.063(6) 0.054(5) 0.036(4) 0.0000 0.004(4) 0.0000
C11 0.047(3) 0.039(3) 0.052(3) 0.012(2) -0.008(3) 0.004(2)
C12 0.082(4) 0.058(4) 0.064(3) 0.024(3) 0.010(3) -0.005(3)
C21 0.035(4) 0.046(4) 0.076(5) 0.0000 -0.008(4) 0.0000
C22 0.083(7) 0.092(7) 0.067(6) 0.0000 -0.029(5) 0.0000
F11 0.070(3) 0.075(3) 0.042(2) 0.0000 0.013(2) 0.0000
S1 0.0320(10) 0.0414(10) 0.0434(9) 0.0000 0.0048(9) 0.0000
F1 0.081(3) 0.106(3) 0.095(3) -0.004(2) 0.027(2) -0.049(2)
F2 0.029(3) 0.099(4) 0.112(4) 0.0000 0.006(3) 0.0000
O1 0.072(3) 0.057(2) 0.082(3) 0.001(2) 0.007(2) -0.030(2)
O2 0.026(3) 0.118(5) 0.070(3) 0.0000 -0.003(3) 0.0000
C1 0.035(5) 0.051(5) 0.069(5) 0.0000 0.011(4) 0.0000

loop_
_atom_site_label
_atom_site_fract_x
_atom_site_fract_y
_atom_site_fract_z
_atom_site_U_iso_or_equiv
N1 0.5185(4) 0.2500 0.6562(5) 0.0383
C3 0.4830(6) 0.2500 0.9016(6) 0.0512
C11 0.4594(4) 0.3947(5) 0.6860(5) 0.0459
C12 0.4397(5) 0.3948(6) 0.8372(6) 0.0678
C21 0.6161(5) 0.2500 0.7259(8) 0.0522
C22 0.5949(8) 0.2500 0.8764(8) 0.0810
F11 0.5372(3) 0.2500 0.5170(4) 0.0623
H3 0.4698 0.2500 0.9955 0.0610
H11A 0.4962 0.4860 0.6613 0.0546
H11B 0.3982 0.3927 0.6381 0.0546
H12A 0.3698 0.3970 0.8526 0.0810
H12B 0.4694 0.4858 0.8761 0.0810
H21A 0.6530 0.3414 0.7019 0.0622
H22A 0.6234 0.3414 0.9160 0.0968
S1 0.82990(10) 0.2500 0.1808(2) 0.0390
F1 0.7440(3) 0.3760(4) 0.3891(3) 0.0938
F2 0.6441(3) 0.2500 0.2608(5) 0.0799
O1 0.8104(3) 0.1098(4) 0.1073(3) 0.0705
O2 0.9207(4) 0.2500 0.2584(5) 0.0710
C1 0.7363(5) 0.2500 0.3114(8) 0.0518

loop_
_geom_angle_atom_site_label_1
_geom_angle_atom_site_label_2
_geom_angle_atom_site_label_3
_geom_angle_site_symmetry_1
_geom_angle_site_symmetry_2
_geom_angle_site_symmetry_3
_geom_angle
_geom_angle_publ_flag
C11 N1 C11 . . . 110.9(5) yes
C11 N1 C21 . . . 112.1(3) yes
C11 N1 F11 . . . 106.9(3) yes
C21 N1 F11 . . . 107.6(5) yes
C12 C3 C12 . . . 109.7(7) yes
C12 C3 C22 . . . 108.2(4) yes
N1 C11 C12 . . . 106.8(4) yes
C3 C12 C11 . . . 110.6(5) yes
N1 C21 C22 . . . 107.1(6) yes
C3 C22 C21 . . . 110.2(6) yes
O1 S1 O1 . . . 113.8(3) ?
O1 S1 O2 . . . 115.5(2) ?
O1 S1 C1 . . . 104.0(2) ?
O2 S1 C1 . . . 101.6(4) ?
S1 C1 F1 . . . 111.4(4) ?
S1 C1 F2 . . . 111.9(6) ?
F1 C1 F1 . . . 107.8(7) ?
F1 C1 F2 . . . 107.0(4) ?

loop_
_geom_bond_atom_site_label_1
_geom_bond_atom_site_label_2
_geom_bond_site_symmetry_1
_geom_bond_site_symmetry_2
_geom_bond_distance
_geom_bond_publ_flag
N1 C11 . . 1.491(5) yes
N1 C21 . . 1.481(8) yes
N1 F11 . . 1.407(6) yes
C3 C12 . . 1.502(7) yes
C3 C22 . . 1.520(10) yes
C11 C12 . . 1.526(7) yes
C21 C22 . . 1.520(10) yes
S1 O1 . . 1.420(4) ?
S1 O2 . . 1.441(5) ?
S1 C1 . . 1.806(8) ?
F1 C1 . . 1.323(5) ?
F2 C1 . . 1.334(9) ?
